data_7126867
loop_
_publ_author_name
'Ling, Bo-Kai'
'Li, Junhao'
'Zhai, Yuan-Qi'
'Hsu, Hung-Kai'
'Chan, Yi-Tsu'
'Chen, Wei-Peng'
'Han, Tian'
'Zheng, Yan-Zhen'

_publ_section_title
;
 Terbium-fluorido cluster: an energy cage for photoluminescence.
;
_journal_issue 64
_journal_name_full 'Chemical communications (Cambridge, England)'
_journal_page_first 9130
_journal_page_last 9133
_journal_paper_doi 10.1039/d0cc02898c
_journal_volume 56
_journal_year 2020
_chemical_formula_moiety 'C73 H133 F8 N O29 Tb6'
_chemical_formula_sum 'C73 H133 F8 N O29 Tb6'
_chemical_formula_weight 2594.32
_space_group_crystal_system orthorhombic
_space_group_IT_number 62
_space_group_name_Hall '-P 2ac 2n'
_space_group_name_H-M_alt 'P n m a'
_atom_sites_solution_hydrogens geom
_atom_sites_solution_primary dual
_audit_creation_date 2019-06-18
_audit_creation_method
;
Olex2 1.2
(compiled 2018.05.29 svn.r3508 for OlexSys, GUI svn.r5506)
;
_audit_update_record
;
2020-01-06 deposited with the CCDC.	2020-07-02 downloaded from the CCDC.
;
_cell_angle_alpha 90
_cell_angle_beta 90
_cell_angle_gamma 90
_cell_formula_units_Z 4
_cell_length_a 36.191(9)
_cell_length_b 23.761(6)
_cell_length_c 15.011(4)
_cell_measurement_reflns_used 9949
_cell_measurement_temperature 150
_cell_measurement_theta_max 25.23
_cell_measurement_theta_min 2.25
_cell_volume 12908(6)
_computing_cell_refinement 'SAINT v8.27A (Bruker, 2012)'
_computing_data_reduction 'SAINT v8.27A (Bruker, 2012)'
_computing_molecular_graphics 'Olex2 (Dolomanov et al., 2009)'
_computing_publication_material 'Olex2 (Dolomanov et al., 2009)'
_computing_structure_refinement 'ShelXL (Sheldrick, 2015)'
_computing_structure_solution 'ShelXT (Sheldrick, 2015)'
_diffrn_ambient_temperature 150
_diffrn_detector 'Bruker APEX2 area detector'
_diffrn_detector_area_resol_mean 7.9
_diffrn_detector_type 'CCD area detector'
_diffrn_measured_fraction_theta_full 0.999
_diffrn_measured_fraction_theta_max 0.999
_diffrn_measurement_device 'three-circle diffractometer'
_diffrn_measurement_device_type 'Bruker SMART APEX2 area detector'
_diffrn_measurement_method '\w and \f scans'
_diffrn_radiation_monochromator 'mirror optics'
_diffrn_radiation_probe x-ray
_diffrn_radiation_type MoK\a
_diffrn_radiation_wavelength 0.71073
_diffrn_reflns_av_R_equivalents 0.0997
_diffrn_reflns_av_unetI/netI 0.0708
_diffrn_reflns_Laue_measured_fraction_full 0.999
_diffrn_reflns_Laue_measured_fraction_max 0.999
_diffrn_reflns_limit_h_max 42
_diffrn_reflns_limit_h_min -41
_diffrn_reflns_limit_k_max 27
_diffrn_reflns_limit_k_min -28
_diffrn_reflns_limit_l_max 17
_diffrn_reflns_limit_l_min -17
_diffrn_reflns_number 81304
_diffrn_reflns_point_group_measured_fraction_full 0.999
_diffrn_reflns_point_group_measured_fraction_max 0.999
_diffrn_reflns_theta_full 24.999
_diffrn_reflns_theta_max 24.999
_diffrn_reflns_theta_min 1.414
_diffrn_source 'microfocus sealed X-ray tube'
_diffrn_source_type 'Incoatec I\ms'
_diffrn_standards_number 0
_exptl_absorpt_coefficient_mu 3.306
_exptl_absorpt_correction_T_max 0.7452
_exptl_absorpt_correction_T_min 0.5557
_exptl_absorpt_correction_type multi-scan
_exptl_absorpt_process_details
;
SADABS-2012/1 (Bruker,2012) was used for absorption correction.
wR2(int) was 0.0979 before and 0.0740 after correction.
The Ratio of minimum to maximum transmission is 0.7457.
The \l/2 correction factor is 0.0015.
;
_exptl_crystal_colour 'clear light colourless'
_exptl_crystal_colour_lustre clear
_exptl_crystal_colour_modifier light
_exptl_crystal_colour_primary colourless
_exptl_crystal_density_diffrn 1.335
_exptl_crystal_description block
_exptl_crystal_F_000 5088
_exptl_crystal_size_max 0.3
_exptl_crystal_size_mid 0.1
_exptl_crystal_size_min 0.1
_platon_squeeze_details
;
TITL pnma_a.res in Pnma
CELL   36.1910   23.7610   15.0110     90.00     90.00     90.00
SPGR Pnma
# Solvent Accessible Volume =      4776
# Electrons Found in S.A.V. =      1248
# Note: Atoms in Void as Cxxx and Qxxx all others
Q101 0.939 0.744 0.438 !       9.66 eA-3
Q102 0.414 0.754 0.438 !       8.93 eA-3
Q103 0.279 0.246 0.656 !       8.14 eA-3
Q104 0.870 0.823 0.268 !       7.87 eA-3
C105 0.486 0.748 0.406 !       6.87 eA-3
C106 0.511 0.247 0.125 !       6.49 eA-3
C107 0.970 0.768 0.437 !       6.47 eA-3
Q108 0.158 0.253 0.625 !       5.81 eA-3
C109 0.548 0.751 0.078 !       5.75 eA-3
C110 0.378 0.256 0.891 !       5.73 eA-3
Q111 0.975 0.835 0.282 !       5.21 eA-3
C112 0.096 0.750 0.328 !       5.10 eA-3
Q113 0.754 0.232 0.546 !       5.03 eA-3
C114 0.561 0.750 0.156 !       4.92 eA-3
Q115 0.976 0.673 0.220 !       4.40 eA-3
Q116 0.908 0.840 0.205 !       4.22 eA-3
C117 0.810 0.250 0.297 !       4.09 eA-3
C118 0.109 0.748 0.234 !       4.08 eA-3
Q119 0.302 0.839 0.326 !       4.05 eA-3
C120 0.335 0.250 0.484 !       3.90 eA-3
Q121 0.127 0.252 0.000 !       3.83 eA-3
C122 0.252 0.250 0.156 !       3.69 eA-3
Q123 0.646 0.751 0.094 !       3.54 eA-3
C124 0.350 0.252 0.531 !       3.40 eA-3
Q125 0.288 0.821 0.250 !       3.31 eA-3
C126 0.610 0.647 0.484 !       3.30 eA-3
Q127 0.871 0.921 0.046 !       3.26 eA-3
Q128 0.242 0.752 0.062 !       3.22 eA-3
Q129 0.233 0.250 0.625 !       3.16 eA-3
Q130 0.679 0.250 0.547 !       3.11 eA-3
C131 0.075 0.750 0.031 !       3.09 eA-3
Q132 0.345 0.665 0.297 !       3.02 eA-3
Q133 0.956 0.765 0.376 !       3.02 eA-3
Q134 0.847 0.580 0.406 !       2.97 eA-3
C135 0.910 0.250 0.594 !       2.95 eA-3
C136 0.934 0.250 0.250 !       2.91 eA-3
Q137 0.501 0.730 0.382 !       2.90 eA-3
C138 0.807 0.210 0.282 !       2.88 eA-3
Q139 0.438 0.536 0.496 !       2.87 eA-3
Q140 0.774 0.749 0.062 !       2.86 eA-3
C141 0.769 0.248 0.281 !       2.85 eA-3
C142 0.934 0.344 0.348 !       2.80 eA-3
Q143 0.631 0.250 0.828 !       2.80 eA-3
C144 0.448 0.284 0.468 !       2.79 eA-3
C145 0.093 0.674-0.002 !       2.75 eA-3
Q146 0.165 0.257 0.501 !       2.73 eA-3
C147 0.960 0.749 0.484 !       2.73 eA-3
C148 0.938 0.248 0.172 !       2.71 eA-3
Q149 0.695 0.250 0.000 !       2.70 eA-3
Q150 0.766 0.834 0.203 !       2.65 eA-3
C151 0.383 0.244 0.234 !       2.61 eA-3
Q152 0.737 0.248 0.125 !       2.52 eA-3
C153 0.819 0.268 0.237 !       2.51 eA-3
C154 0.610 0.749 0.984 !       2.45 eA-3
Q155 0.990 0.774 0.390 !       2.45 eA-3
C156 0.901 0.227 0.252 !       2.43 eA-3
C157 0.383 0.269 0.969 !       2.41 eA-3
Q158 0.883 0.726 0.468 !       2.40 eA-3
Q159 0.080 0.317 0.671 !       2.36 eA-3
C160 0.406 0.330 0.113 !       2.35 eA-3
C161 0.822 0.186 0.230 !       2.35 eA-3
C162 0.676 0.754 0.453 !       2.35 eA-3
Q163 0.352 0.742 0.403 !       2.32 eA-3
C164 0.538 0.827 0.846 !       2.30 eA-3
C165 0.966 0.251 0.141 !       2.30 eA-3
C166 0.472 0.751 0.609 !       2.29 eA-3
C167 0.046 0.747 0.031 !       2.29 eA-3
Q168 0.237 0.250 0.266 !       2.29 eA-3
Q169 0.807 0.749 0.422 !       2.29 eA-3
C170 0.725 0.252 0.375 !       2.28 eA-3
Q171 0.046 0.186 0.719 !       2.27 eA-3
C172 0.580 0.726 0.798 !       2.27 eA-3
C173 0.642 0.697 0.467 !       2.23 eA-3
C174 0.875 0.131 0.933 !       2.23 eA-3
C175 0.859 0.210 0.015 !       2.23 eA-3
C176 0.335 0.292 0.530 !       2.22 eA-3
C177 0.744 0.290 0.346 !       2.22 eA-3
C178 0.515 0.808 0.824 !       2.21 eA-3
Q179 0.304 0.749 0.891 !       2.21 eA-3
C180 0.513 0.749 0.469 !       2.20 eA-3
C181 0.456 0.252 0.485 !       2.20 eA-3
C182 0.696 0.665 0.894 !       2.19 eA-3
Q183 0.219 0.253 0.562 !       2.19 eA-3
C184 0.637 0.752 0.031 !       2.18 eA-3
Q185 0.816 0.649 0.283 !       2.18 eA-3
C186 0.126 0.587 0.049 !       2.17 eA-3
Q187 0.078 0.337 0.844 !       2.16 eA-3
C188 0.363 0.253 0.828 !       2.15 eA-3
C189 0.616 0.618 0.455 !       2.15 eA-3
Q190 0.158 0.749 0.172 !       2.14 eA-3
C191 0.086 0.675 0.313 !       2.14 eA-3
C192 0.533 0.772 0.030 !       2.12 eA-3
Q193 0.102 0.147 0.701 !       2.10 eA-3
Q194 0.806 0.750 0.687 !       2.09 eA-3
C195 0.983 0.762 0.503 !       2.08 eA-3
Q196 0.532 0.229 0.142 !       2.08 eA-3
C197 0.143 0.663 0.718 !       2.07 eA-3
Q198 0.524 0.336 0.340 !       2.06 eA-3
Q199 0.835 0.796 0.221 !       2.06 eA-3
;
_refine_diff_density_max 6.588
_refine_diff_density_min -2.297
_refine_diff_density_rms 0.331
_refine_ls_extinction_method none
_refine_ls_goodness_of_fit_ref 1.092
_refine_ls_hydrogen_treatment constr
_refine_ls_matrix_type full
_refine_ls_number_parameters 580
_refine_ls_number_reflns 11657
_refine_ls_number_restraints 278
_refine_ls_restrained_S_all 1.089
_refine_ls_R_factor_all 0.1386
_refine_ls_R_factor_gt 0.0980
_refine_ls_shift/su_max 0.001
_refine_ls_shift/su_mean 0.000
_refine_ls_structure_factor_coef Fsqd
_refine_ls_weighting_details 'w=1/[\s^2^(Fo^2^)+(0.0787P)^2^+994.4491P] where P=(Fo^2^+2Fc^2^)/3'
_refine_ls_weighting_scheme calc
_refine_ls_wR_factor_gt 0.2307
_refine_ls_wR_factor_ref 0.2646
_reflns_Friedel_coverage 0.000
_reflns_number_gt 8037
_reflns_number_total 11657
_reflns_threshold_expression 'I > 2\s(I)'
_cod_data_source_file d0cc02898c7.cif
_cod_data_source_block pnma_sq
_cod_depositor_comments 'Adding full bibliography for 7126867.cif.'
_cod_database_code 7126867
_shelx_shelxl_version_number 2014/7
_shelx_space_group_comment
;
The symmetry employed for this shelxl refinement is uniquely defined
by the following loop, which should always be used as a source of
symmetry information in preference to the above space-group names.
They are only intended as comments.
;
_olex2_refinement_description
;
1. Fixed Uiso
 At 1.2 times of:
  All C(H) groups
 At 1.5 times of:
  All C(H,H,H) groups
2. Rigid bond restraints
 C01F, N00Q, C016, C019
 with sigma for 1-2 distances of 0.01 and sigma for 1-3 distances of 0.01
 O00F, C00S, O00E, C00X, C01H
 with sigma for 1-2 distances of 0.01 and sigma for 1-3 distances of 0.01
 C01T, C014, C01X, C01B
 with sigma for 1-2 distances of 0.01 and sigma for 1-3 distances of 0.01
 C01W, C27, C013, C00V
 with sigma for 1-2 distances of 0.01 and sigma for 1-3 distances of 0.01
 O00E, O00F, C00S, C00X, C01G
 with sigma for 1-2 distances of 0.01 and sigma for 1-3 distances of 0.01
 C023, C01V, C01L, C010
 with sigma for 1-2 distances of 0.01 and sigma for 1-3 distances of 0.01
 C9, C018, C01N, C01J, C012
 with sigma for 1-2 distances of 0.01 and sigma for 1-3 distances of 0.01
3. Uiso/Uaniso restraints and constraints
C010 \\sim C023 \\sim C01V \\sim C01L \\sim C00Z: within 2A with sigma of 0.01
and sigma for terminal atoms of 0.02
C01T \\sim C014 \\sim C01X \\sim C01B: within 2A with sigma of 0.01 and sigma
for terminal atoms of 0.02
C023 \\sim C01V \\sim C01L \\sim C010: within 2A with sigma of 0.01 and sigma
for terminal atoms of 0.02
C17 \\sim C01E \\sim C017 \\sim C024 \\sim C35 \\sim C23: within 2A with sigma
of 0.01 and sigma for terminal atoms of 0.02
O00F \\sim C00S \\sim O00E \\sim C00X \\sim C01G \\sim C01H \\sim C020: within
2A with sigma of 0.01 and sigma for terminal atoms of 0.02
C3 \\sim O5 \\sim C021 \\sim C01C \\sim C01Z \\sim C01I: within 2A with sigma
of 0.01 and sigma for terminal atoms of 0.02
C9 \\sim C018 \\sim C01J \\sim C01N: within 2A with sigma of 0.01 and sigma for
terminal atoms of 0.02
F00A \\sim Tb04 \\sim F008: within 2A with sigma of 0.01 and sigma for terminal
atoms of 0.02
O00J \\sim C00V \\sim O00C \\sim C013 \\sim C01W \\sim C01Q \\sim C27: within
2A with sigma of 0.01 and sigma for terminal atoms of 0.02
C01F \\sim C016 \\sim N00Q \\sim C019: within 2A with sigma of 0.01 and sigma
for terminal atoms of 0.02
Uanis(F008) \\sim Ueq: with sigma of 0.01 and sigma for terminal atoms of 0.02
Uanis(F006) \\sim Ueq: with sigma of 0.01 and sigma for terminal atoms of 0.02
Uanis(F005) \\sim Ueq: with sigma of 0.01 and sigma for terminal atoms of 0.02
4. Others
 Fixed Sof: H01D(0.5) H01E(0.5) H01F(0.5) H01J(0.5) H01K(0.5) H01L(0.5)
 O13(0.5) O12(0.5) C23(0.5) C35(0.5)
5.a Aromatic/amide H refined with riding coordinates:
 C016(H016)
5.b Idealised Me refined as rotating group:
 C017(H01A,H01B,H01C), C019(H01D,H01E,H01F), C01B(H01G,H01H,H01I), C01F(H01J,
 H01K,H01L), C01G(H01M,H01N,H01O), C01H(H01P,H01Q,H01R), C01I(H01S,H01T,H01U),
 C01J(H01V,H01W,H01X), C01L(H01Y,H,HA), C01N(H01Z,HB,HC), C01Q(H01,HD,HE),
 C01T(H0AA,HF,HG), C01V(H1AA,HH,HI), C01W(H2AA,HJ,HK), C01X(H3AA,HL,HM),
 C01Z(H4AA,HN,HO), C020(H02A,H02B,H02C), C021(H02D,H02E,H02F), C023(H02G,H02H,
 H02I), C024(H02J,H02K,H02L), C17(H17A,H17B,H17C), C27(H27A,H27B,H27C), C9(H9A,
 H9B,H9C)
;
_platon_squeeze_void_probe_radius 1.20
_olex2_submission_special_instructions 'No special instructions were received'

loop_
_space_group_symop_operation_xyz
'x, y, z'
'-x+1/2, -y, z+1/2'
'-x, y+1/2, -z'
'x+1/2, -y+1/2, -z+1/2'
'-x, -y, -z'
'x-1/2, y, -z-1/2'
'x, -y-1/2, z'
'-x-1/2, y-1/2, z-1/2'

loop_
_atom_site_label
_atom_site_type_symbol
_atom_site_fract_x
_atom_site_fract_y
_atom_site_fract_z
_atom_site_U_iso_or_equiv
_atom_site_adp_type
_atom_site_occupancy
_atom_site_site_symmetry_order
_atom_site_calc_flag
_atom_site_refinement_flags_posn
_atom_site_refinement_flags_adp
_atom_site_refinement_flags_occupancy
_atom_site_disorder_assembly
_atom_site_disorder_group
Tb01 Tb 0.34745(4) 0.7500 0.07754(8) 0.0180(3) Uani 1 2 d S T P . .
Tb02 Tb 0.30498(3) 0.66603(3) 0.27970(5) 0.0199(2) Uani 1 1 d . . . . .
Tb03 Tb 0.41139(3) 0.83481(4) 0.24174(5) 0.0222(2) Uani 1 1 d . . . . .
Tb04 Tb 0.37089(4) 0.7500 0.45027(8) 0.0201(3) Uani 1 2 d S TU P . .
F005 F 0.3533(3) 0.8232(4) 0.1779(6) 0.017(2) Uani 1 1 d . U . . .
F006 F 0.3004(4) 0.7500 0.1960(8) 0.017(3) Uani 1 2 d S TU P . .
F16 F 0.3638(3) 0.8215(4) 0.3435(6) 0.021(2) Uani 1 1 d . . . . .
F008 F 0.3109(4) 0.7500 0.3654(8) 0.018(3) Uani 1 2 d S TU P . .
F009 F 0.4069(4) 0.7500 0.1571(9) 0.021(3) Uani 1 2 d S T P . .
F00A F 0.4174(4) 0.7500 0.3260(9) 0.019(3) Uani 1 2 d S TU P . .
O00B O 0.2428(5) 0.6679(6) 0.3000(9) 0.039(4) Uani 1 1 d . . . . .
O00C O 0.3870(4) 0.5749(5) 0.2434(9) 0.035(3) Uani 1 1 d . U . . .
O00E O 0.4200(4) 0.8600(5) 0.0911(8) 0.034(3) Uani 1 1 d . U . . .
O00F O 0.3836(4) 0.8148(6) -0.0053(8) 0.031(3) Uani 1 1 d . U . . .
O00G O 0.2796(4) 0.6387(5) 0.1419(8) 0.030(3) Uani 1 1 d . . . . .
O00H O 0.3023(4) 0.6878(6) 0.0273(8) 0.033(3) Uani 1 1 d . . . . .
O00J O 0.3276(5) 0.5749(5) 0.2700(9) 0.039(3) Uani 1 1 d . U . . .
O00K O 0.4176(4) 0.8145(7) 0.4870(9) 0.046(4) Uani 1 1 d . . . . .
O00L O 0.2959(4) 0.6356(6) 0.4276(8) 0.038(4) Uani 1 1 d . . . . .
O00M O 0.3304(4) 0.6860(5) 0.5206(8) 0.030(3) Uani 1 1 d . . . . .
O00N O 0.4361(4) 0.8699(6) 0.3752(9) 0.041(4) Uani 1 1 d . . . . .
O00P O 0.3836(7) 0.7500 0.6142(12) 0.043(6) Uani 1 2 d S T P . .
N00Q N 0.3655(8) 0.7500 0.7584(15) 0.041(5) Uani 1 2 d S TU P . .
C00S C 0.4034(7) 0.8550(9) 0.0172(13) 0.037(3) Uani 1 1 d . U . . .
C00T C 0.3111(6) 0.6433(8) 0.5024(12) 0.030(5) Uani 1 1 d . . . . .
C00V C 0.3577(8) 0.5513(8) 0.2558(15) 0.043(3) Uani 1 1 d . U . . .
C00X C 0.4079(8) 0.9026(10) -0.0526(15) 0.050(4) Uani 1 1 d . U . . .
C00Z C 0.2824(9) 0.6494(12) 0.0601(17) 0.067(6) Uani 1 1 d . U . . .
C010 C 0.2604(10) 0.6143(13) -0.0075(18) 0.078(6) Uani 1 1 d . U . . .
C012 C 0.4324(6) 0.8591(11) 0.4563(15) 0.045(6) Uani 1 1 d . U . . .
C013 C 0.3549(9) 0.4847(9) 0.2523(19) 0.063(4) Uani 1 1 d . U . . .
C014 C 0.3037(10) 0.6011(11) 0.5766(17) 0.077(7) Uani 1 1 d . U . . .
C016 C 0.3577(10) 0.7500 0.6730(18) 0.041(5) Uani 1 2 d S TU P . .
H016 H 0.3331 0.7500 0.6547 0.049 Uiso 1 2 calc RS T P . .
C017 C 0.2288(9) 0.5505(13) 0.3032(19) 0.072(7) Uani 1 1 d . U . . .
H01A H 0.2477 0.5562 0.3472 0.108 Uiso 1 1 calc GR . . . .
H01B H 0.2392 0.5553 0.2448 0.108 Uiso 1 1 calc GR . . . .
H01C H 0.2190 0.5131 0.3087 0.108 Uiso 1 1 calc GR . . . .
C018 C 0.4485(11) 0.9025(17) 0.523(2) 0.098(8) Uani 1 1 d . U . . .
C019 C 0.4023(11) 0.7500 0.791(2) 0.057(7) Uani 1 2 d S TU P . .
H01D H 0.4178 0.7717 0.7519 0.086 Uiso 0.5 1 calc GR . . A -1
H01E H 0.4113 0.7120 0.7938 0.086 Uiso 0.5 1 calc GR . . A -1
H01F H 0.4028 0.7663 0.8496 0.086 Uiso 0.5 1 calc GR . . A -1
C01B C 0.3208(10) 0.6161(12) 0.6637(16) 0.083(8) Uani 1 1 d . U . . .
H01G H 0.3468 0.6081 0.6616 0.124 Uiso 1 1 calc GR . . . .
H01H H 0.3096 0.5945 0.7103 0.124 Uiso 1 1 calc GR . . . .
H01I H 0.3172 0.6555 0.6751 0.124 Uiso 1 1 calc GR . . . .
C01C C 0.5147(9) 0.9128(13) 0.203(2) 0.073(5) Uani 1 1 d . U . . .
C01E C 0.1984(9) 0.5925(15) 0.317(2) 0.075(6) Uani 1 1 d . U . . .
C01F C 0.3341(11) 0.7500 0.821(2) 0.055(7) Uani 1 2 d S TU P . .
H01J H 0.3409 0.7697 0.8745 0.082 Uiso 0.5 1 calc GR . . B -1
H01K H 0.3275 0.7119 0.8356 0.082 Uiso 0.5 1 calc GR . . B -1
H01L H 0.3133 0.7684 0.7940 0.082 Uiso 0.5 1 calc GR . . B -1
C01G C 0.4485(8) 0.8945(13) -0.0886(19) 0.076(7) Uani 1 1 d . U . . .
H01M H 0.4654 0.8923 -0.0393 0.115 Uiso 1 1 calc GR . . . .
H01N H 0.4551 0.9259 -0.1257 0.115 Uiso 1 1 calc GR . . . .
H01O H 0.4499 0.8604 -0.1227 0.115 Uiso 1 1 calc GR . . . .
C01H C 0.4032(10) 0.9585(11) -0.0100(19) 0.073(7) Uani 1 1 d . U . . .
H01P H 0.3797 0.9599 0.0197 0.109 Uiso 1 1 calc GR . . . .
H01Q H 0.4042 0.9874 -0.0547 0.109 Uiso 1 1 calc GR . . . .
H01R H 0.4226 0.9644 0.0326 0.109 Uiso 1 1 calc GR . . . .
C01I C 0.5515(9) 0.9355(15) 0.250(2) 0.093(8) Uani 1 1 d . U . . .
H01S H 0.5712 0.9089 0.2413 0.140 Uiso 1 1 calc GR . . . .
H01T H 0.5472 0.9403 0.3126 0.140 Uiso 1 1 calc GR . . . .
H01U H 0.5584 0.9710 0.2242 0.140 Uiso 1 1 calc GR . . . .
C01J C 0.4371(11) 0.8907(16) 0.6175(18) 0.102(9) Uani 1 1 d . U . . .
H01V H 0.4132 0.9068 0.6283 0.154 Uiso 1 1 calc GR . . . .
H01W H 0.4548 0.9070 0.6576 0.154 Uiso 1 1 calc GR . . . .
H01X H 0.4361 0.8507 0.6268 0.154 Uiso 1 1 calc GR . . . .
C01L C 0.2684(10) 0.6248(15) -0.0998(18) 0.096(8) Uani 1 1 d . U . . .
H01Y H 0.2659 0.6642 -0.1120 0.144 Uiso 1 1 calc GR . . . .
H H 0.2515 0.6039 -0.1364 0.144 Uiso 1 1 calc GR . . . .
HA H 0.2933 0.6131 -0.1127 0.144 Uiso 1 1 calc GR . . . .
C01N C 0.4894(10) 0.8989(17) 0.517(2) 0.108(9) Uani 1 1 d . U . . .
H01Z H 0.4975 0.8638 0.5416 0.163 Uiso 1 1 calc GR . . . .
HB H 0.5002 0.9295 0.5490 0.163 Uiso 1 1 calc GR . . . .
HC H 0.4968 0.9009 0.4553 0.163 Uiso 1 1 calc GR . . . .
C01Q C 0.3891(10) 0.4600(11) 0.232(2) 0.089(8) Uani 1 1 d . U . . .
H01 H 0.3978 0.4744 0.1756 0.133 Uiso 1 1 calc GR . . . .
HD H 0.3862 0.4199 0.2275 0.133 Uiso 1 1 calc GR . . . .
HE H 0.4066 0.4688 0.2775 0.133 Uiso 1 1 calc GR . . . .
C01T C 0.3218(12) 0.5450(13) 0.544(2) 0.103(8) Uani 1 1 d . U . . .
H0AA H 0.3041 0.5236 0.5110 0.155 Uiso 1 1 calc GR . . . .
HF H 0.3298 0.5236 0.5951 0.155 Uiso 1 1 calc GR . . . .
HG H 0.3427 0.5535 0.5072 0.155 Uiso 1 1 calc GR . . . .
C01V C 0.2217(10) 0.6067(17) 0.018(2) 0.101(8) Uani 1 1 d . U . . .
H1AA H 0.2203 0.5942 0.0786 0.151 Uiso 1 1 calc GR . . . .
HH H 0.2105 0.5792 -0.0202 0.151 Uiso 1 1 calc GR . . . .
HI H 0.2088 0.6419 0.0120 0.151 Uiso 1 1 calc GR . . . .
C01W C 0.3356(11) 0.4625(12) 0.328(2) 0.095(8) Uani 1 1 d . U . . .
H2AA H 0.3376 0.4884 0.3771 0.143 Uiso 1 1 calc GR . . . .
HJ H 0.3462 0.4270 0.3449 0.143 Uiso 1 1 calc GR . . . .
HK H 0.3100 0.4574 0.3135 0.143 Uiso 1 1 calc GR . . . .
C01X C 0.2645(11) 0.5878(15) 0.583(2) 0.103(8) Uani 1 1 d . U . . .
H3AA H 0.2508 0.6216 0.5941 0.154 Uiso 1 1 calc GR . . . .
HL H 0.2606 0.5615 0.6303 0.154 Uiso 1 1 calc GR . . . .
HM H 0.2564 0.5715 0.5275 0.154 Uiso 1 1 calc GR . . . .
C01Z C 0.5203(10) 0.9009(15) 0.103(2) 0.092(8) Uani 1 1 d . U . . .
H4AA H 0.5094 0.9307 0.0690 0.137 Uiso 1 1 calc GR . . . .
HN H 0.5087 0.8658 0.0882 0.137 Uiso 1 1 calc GR . . . .
HO H 0.5462 0.8986 0.0906 0.137 Uiso 1 1 calc GR . . . .
C020 C 0.3829(9) 0.8972(12) -0.1326(17) 0.068(7) Uani 1 1 d . U . . .
H02A H 0.3878 0.8622 -0.1623 0.102 Uiso 1 1 calc GR . . . .
H02B H 0.3875 0.9279 -0.1728 0.102 Uiso 1 1 calc GR . . . .
H02C H 0.3576 0.8981 -0.1135 0.102 Uiso 1 1 calc GR . . . .
C021 C 0.4839(10) 0.9554(14) 0.220(2) 0.092(8) Uani 1 1 d . U . . .
H02D H 0.4696 0.9439 0.2703 0.138 Uiso 1 1 calc GR . . . .
H02E H 0.4683 0.9574 0.1682 0.138 Uiso 1 1 calc GR . . . .
H02F H 0.4946 0.9918 0.2308 0.138 Uiso 1 1 calc GR . . . .
C023 C 0.2758(12) 0.5521(15) 0.008(2) 0.105(8) Uani 1 1 d . U . . .
H02G H 0.3019 0.5513 -0.0034 0.157 Uiso 1 1 calc GR . . . .
H02H H 0.2634 0.5265 -0.0314 0.157 Uiso 1 1 calc GR . . . .
H02I H 0.2713 0.5411 0.0687 0.157 Uiso 1 1 calc GR . . . .
C024 C 0.1828(11) 0.5878(19) 0.409(2) 0.107(9) Uani 1 1 d . U . . .
H02J H 0.1625 0.5619 0.4083 0.161 Uiso 1 1 calc GR . . . .
H02K H 0.1743 0.6241 0.4278 0.161 Uiso 1 1 calc GR . . . .
H02L H 0.2016 0.5746 0.4486 0.161 Uiso 1 1 calc GR . . . .
O5 O 0.5249(6) 0.8357(8) 0.3060(13) 0.067(5) Uani 1 1 d . U . . .
O13 O 0.1909(9) 0.6739(18) 0.2271(18) 0.057(10) Uani 0.5 1 d . . . C 1
C17 C 0.1679(11) 0.587(2) 0.256(3) 0.116(10) Uani 1 1 d . U . . .
H17A H 0.1597 0.6232 0.2376 0.174 Uiso 1 1 calc GR . . . .
H17B H 0.1479 0.5675 0.2857 0.174 Uiso 1 1 calc GR . . . .
H17C H 0.1756 0.5652 0.2054 0.174 Uiso 1 1 calc GR . . . .
C27 C 0.3323(11) 0.4692(12) 0.169(2) 0.093(7) Uani 1 1 d . U . . .
H27A H 0.3189 0.5017 0.1486 0.140 Uiso 1 1 calc GR . . . .
H27B H 0.3152 0.4397 0.1832 0.140 Uiso 1 1 calc GR . . . .
H27C H 0.3487 0.4567 0.1226 0.140 Uiso 1 1 calc GR . . . .
O12 O 0.2055(11) 0.6788(17) 0.419(3) 0.070(12) Uani 0.5 1 d . . . D 2
C23 C 0.2159(17) 0.654(3) 0.352(4) 0.072(7) Uani 0.5 1 d . U . D 2
C35 C 0.2084(17) 0.652(3) 0.275(4) 0.070(7) Uani 0.5 1 d . U . C 1
C3 C 0.5023(8) 0.8604(10) 0.2486(19) 0.058(5) Uani 1 1 d . U . . .
C9 C 0.4429(12) 0.9597(16) 0.494(2) 0.118(9) Uani 1 1 d . U . . .
H9A H 0.4562 0.9662 0.4396 0.177 Uiso 1 1 calc GR . . . .
H9B H 0.4516 0.9850 0.5391 0.177 Uiso 1 1 calc GR . . . .
H9C H 0.4170 0.9660 0.4840 0.177 Uiso 1 1 calc GR . . . .
O4 O 0.4773(5) 0.8311(7) 0.2528(11) 0.055(4) Uiso 1 1 d . . . . .

loop_
_atom_site_aniso_label
_atom_site_aniso_U_11
_atom_site_aniso_U_22
_atom_site_aniso_U_33
_atom_site_aniso_U_23
_atom_site_aniso_U_13
_atom_site_aniso_U_12
Tb01 0.0285(7) 0.0100(6) 0.0153(6) 0.000 0.0038(5) 0.000
Tb02 0.0352(5) 0.0133(4) 0.0112(4) -0.0002(3) 0.0030(3) -0.0066(4)
Tb03 0.0324(5) 0.0187(4) 0.0154(4) 0.0003(3) 0.0046(4) -0.0088(4)
Tb04 0.0285(7) 0.0120(6) 0.0197(6) 0.000 0.0040(5) 0.000
F005 0.029(5) 0.015(4) 0.008(4) -0.005(3) 0.001(4) -0.001(4)
F006 0.017(6) 0.019(6) 0.013(6) 0.000 0.012(5) 0.000
F16 0.030(6) 0.008(5) 0.024(5) -0.005(4) 0.000(4) 0.000(4)
F008 0.037(7) 0.016(6) 0.002(5) 0.000 0.001(5) 0.000
F009 0.026(8) 0.021(7) 0.016(7) 0.000 -0.004(6) 0.000
F00A 0.027(8) 0.015(7) 0.015(7) 0.000 0.017(6) 0.000
O00B 0.067(11) 0.021(7) 0.031(8) 0.008(6) -0.006(7) -0.024(7)
O00C 0.064(9) 0.012(6) 0.030(7) -0.003(5) 0.008(6) 0.010(6)
O00E 0.061(8) 0.019(6) 0.022(6) 0.006(5) 0.006(5) -0.009(6)
O00F 0.056(8) 0.033(6) 0.006(5) 0.004(5) 0.007(5) -0.011(5)
O00G 0.051(9) 0.026(7) 0.012(6) -0.006(5) 0.004(6) -0.012(6)
O00H 0.050(9) 0.037(8) 0.012(6) -0.009(6) -0.004(6) -0.012(7)
O00J 0.077(9) 0.006(5) 0.034(7) 0.002(5) 0.001(7) 0.004(6)
O00K 0.054(10) 0.062(10) 0.021(7) 0.013(7) -0.010(7) -0.032(9)
O00L 0.061(10) 0.042(9) 0.012(7) 0.006(6) 0.004(6) -0.027(8)
O00M 0.058(9) 0.020(7) 0.013(6) -0.010(5) 0.005(6) -0.009(6)
O00N 0.056(10) 0.044(9) 0.023(8) -0.008(6) 0.000(7) -0.027(8)
O00P 0.073(17) 0.043(13) 0.013(10) 0.000 -0.002(10) 0.000
N00Q 0.070(13) 0.037(10) 0.016(8) 0.000 0.009(8) 0.000
C00S 0.067(8) 0.027(6) 0.017(5) 0.006(5) 0.011(5) -0.014(6)
C00T 0.053(14) 0.014(9) 0.023(10) 0.005(8) 0.001(9) -0.004(9)
C00V 0.082(8) 0.010(6) 0.037(7) 0.004(5) 0.010(7) 0.008(6)
C00X 0.078(9) 0.040(7) 0.030(7) 0.018(6) 0.009(7) -0.015(7)
C00Z 0.101(15) 0.062(12) 0.038(11) -0.018(10) 0.000(11) -0.044(12)
C010 0.110(14) 0.076(11) 0.047(9) -0.024(9) -0.001(10) -0.052(11)
C012 0.037(12) 0.064(13) 0.033(11) -0.025(11) -0.007(10) 0.013(11)
C013 0.106(11) 0.012(7) 0.070(9) 0.004(7) 0.020(8) -0.001(8)
C014 0.149(18) 0.047(11) 0.036(10) 0.012(9) 0.001(12) -0.062(12)
C016 0.072(14) 0.034(11) 0.016(9) 0.000 0.013(9) 0.000
C017 0.084(17) 0.073(16) 0.059(14) 0.007(13) -0.002(13) -0.031(14)
C018 0.129(17) 0.107(15) 0.057(11) -0.028(12) 0.001(13) -0.074(16)
C019 0.079(14) 0.057(16) 0.036(14) 0.000 -0.005(11) 0.000
C01B 0.15(2) 0.064(14) 0.035(11) 0.019(10) 0.000(12) -0.061(15)
C01C 0.081(12) 0.053(10) 0.084(11) 0.009(9) 0.009(10) -0.028(9)
C01E 0.067(13) 0.095(14) 0.063(12) 0.015(12) -0.010(10) -0.028(11)
C01F 0.092(16) 0.046(15) 0.027(12) 0.000 0.031(12) 0.000
C01G 0.091(14) 0.078(15) 0.061(14) 0.031(12) 0.033(12) -0.011(13)
C01H 0.120(17) 0.041(8) 0.057(13) 0.018(9) 0.009(13) 0.004(13)
C01I 0.094(18) 0.075(16) 0.110(18) 0.020(15) -0.006(16) -0.034(15)
C01J 0.14(2) 0.123(19) 0.045(11) -0.044(13) -0.002(13) -0.071(18)
C01L 0.138(19) 0.102(16) 0.048(11) -0.031(11) -0.007(12) -0.071(16)
C01N 0.119(16) 0.131(19) 0.076(16) -0.027(16) -0.008(13) -0.085(16)
C01Q 0.127(19) 0.026(11) 0.114(17) 0.000(13) 0.019(16) 0.007(13)
C01T 0.19(2) 0.050(13) 0.070(15) 0.013(11) -0.012(17) -0.035(15)
C01V 0.102(15) 0.124(18) 0.076(15) -0.029(15) -0.007(13) -0.046(14)
C01W 0.149(19) 0.031(11) 0.106(13) 0.020(12) 0.045(14) -0.006(13)
C01X 0.147(19) 0.101(17) 0.061(15) 0.032(14) -0.001(14) -0.067(14)
C01Z 0.100(18) 0.087(17) 0.088(17) 0.021(15) 0.022(15) -0.034(15)
C020 0.101(16) 0.056(13) 0.047(13) 0.025(11) -0.012(12) -0.034(13)
C021 0.102(18) 0.069(16) 0.106(18) 0.017(15) 0.004(16) -0.020(15)
C023 0.148(19) 0.087(14) 0.078(15) -0.034(12) 0.000(16) -0.025(15)
C024 0.105(19) 0.13(2) 0.082(18) 0.012(17) 0.001(16) -0.005(18)
O5 0.075(12) 0.064(11) 0.062(11) 0.018(9) -0.013(9) -0.030(10)
O13 0.040(19) 0.12(3) 0.012(14) 0.015(17) -0.011(13) 0.01(2)
C17 0.10(2) 0.15(2) 0.095(19) 0.006(18) -0.013(17) -0.005(19)
C27 0.137(19) 0.039(12) 0.103(13) -0.012(12) -0.002(14) -0.016(14)
O12 0.08(3) 0.08(3) 0.05(2) 0.01(2) 0.01(2) -0.04(2)
C23 0.063(15) 0.093(16) 0.061(14) 0.016(14) -0.010(12) -0.027(13)
C35 0.059(15) 0.091(16) 0.058(14) 0.015(13) -0.010(12) -0.030(13)
C3 0.070(12) 0.024(9) 0.079(12) 0.003(9) 0.010(10) -0.032(9)
C9 0.17(2) 0.099(14) 0.086(16) -0.032(14) -0.003(18) -0.067(17)

loop_
_atom_type_symbol
_atom_type_description
_atom_type_scat_dispersion_real
_atom_type_scat_dispersion_imag
_atom_type_scat_source
C C 0.0033 0.0016 'International Tables Vol C Tables 4.2.6.8 and 6.1.1.4'
H H 0.0000 0.0000 'International Tables Vol C Tables 4.2.6.8 and 6.1.1.4'
F F 0.0171 0.0103 'International Tables Vol C Tables 4.2.6.8 and 6.1.1.4'
N N 0.0061 0.0033 'International Tables Vol C Tables 4.2.6.8 and 6.1.1.4'
O O 0.0106 0.0060 'International Tables Vol C Tables 4.2.6.8 and 6.1.1.4'
Tb Tb -0.1723 4.1537 'International Tables Vol C Tables 4.2.6.8 and 6.1.1.4'

loop_
_geom_angle_atom_site_label_1
_geom_angle_atom_site_label_2
_geom_angle_atom_site_label_3
_geom_angle
_geom_angle_site_symmetry_1
_geom_angle_site_symmetry_3
_geom_angle_publ_flag
Tb02 Tb01 Tb02 60.79(3) . 7_575 ?
Tb03 Tb01 Tb02 59.22(3) . 7_575 ?
Tb03 Tb01 Tb02 90.36(3) . . ?
Tb03 Tb01 Tb02 59.22(3) 7_575 . ?
Tb03 Tb01 Tb02 90.36(3) 7_575 7_575 ?
Tb03 Tb01 Tb03 61.60(4) . 7_575 ?
F005 Tb01 Tb02 32.2(2) . 7_575 ?
F005 Tb01 Tb02 85.1(2) 7_575 7_575 ?
F005 Tb01 Tb02 85.1(2) . . ?
F005 Tb01 Tb02 32.2(2) 7_575 . ?
F005 Tb01 Tb03 85.6(2) . 7_575 ?
F005 Tb01 Tb03 85.6(2) 7_575 . ?
F005 Tb01 Tb03 32.0(2) . . ?
F005 Tb01 Tb03 32.0(2) 7_575 7_575 ?
F005 Tb01 F005 97.7(4) 7_575 . ?
F005 Tb01 F006 66.0(3) . . ?
F005 Tb01 F006 66.0(3) 7_575 . ?
F005 Tb01 F009 66.6(3) . . ?
F005 Tb01 F009 66.6(3) 7_575 . ?
F005 Tb01 O00F 141.2(4) 7_575 . ?
F005 Tb01 O00F 141.2(4) . 7_575 ?
F005 Tb01 O00F 78.6(4) 7_575 7_575 ?
F005 Tb01 O00F 78.6(4) . . ?
F005 Tb01 O00H 78.3(4) . 7_575 ?
F005 Tb01 O00H 138.9(4) . . ?
F005 Tb01 O00H 138.9(4) 7_575 7_575 ?
F005 Tb01 O00H 78.3(4) 7_575 . ?
F006 Tb01 Tb02 34.36(14) . 7_575 ?
F006 Tb01 Tb02 34.36(14) . . ?
F006 Tb01 Tb03 87.4(3) . 7_575 ?
F006 Tb01 Tb03 87.4(3) . . ?
F009 Tb01 Tb02 88.1(3) . 7_575 ?
F009 Tb01 Tb02 88.1(3) . . ?
F009 Tb01 Tb03 35.11(15) . 7_575 ?
F009 Tb01 Tb03 35.11(15) . . ?
F009 Tb01 F006 104.7(5) . . ?
O00F Tb01 Tb02 161.2(3) . . ?
O00F Tb01 Tb02 106.8(3) 7_575 . ?
O00F Tb01 Tb02 161.2(3) 7_575 7_575 ?
O00F Tb01 Tb02 106.8(3) . 7_575 ?
O00F Tb01 Tb03 70.8(3) . . ?
O00F Tb01 Tb03 109.7(3) . 7_575 ?
O00F Tb01 Tb03 109.7(3) 7_575 . ?
O00F Tb01 Tb03 70.8(3) 7_575 7_575 ?
O00F Tb01 F006 139.4(3) . . ?
O00F Tb01 F006 139.4(3) 7_575 . ?
O00F Tb01 F009 76.9(4) . . ?
O00F Tb01 F009 76.9(4) 7_575 . ?
O00F Tb01 O00F 81.0(7) 7_575 . ?
O00H Tb01 Tb02 107.3(3) . 7_575 ?
O00H Tb01 Tb02 107.3(3) 7_575 . ?
O00H Tb01 Tb02 69.8(3) 7_575 7_575 ?
O00H Tb01 Tb02 69.8(3) . . ?
O00H Tb01 Tb03 106.9(3) 7_575 . ?
O00H Tb01 Tb03 106.9(3) . 7_575 ?
O00H Tb01 Tb03 160.1(3) . . ?
O00H Tb01 Tb03 160.1(3) 7_575 7_575 ?
O00H Tb01 F006 75.5(4) . . ?
O00H Tb01 F006 75.5(4) 7_575 . ?
O00H Tb01 F009 140.4(4) . . ?
O00H Tb01 F009 140.4(4) 7_575 . ?
O00H Tb01 O00F 78.7(5) . 7_575 ?
O00H Tb01 O00F 129.0(4) . . ?
O00H Tb01 O00F 78.7(5) 7_575 . ?
O00H Tb01 O00F 129.0(4) 7_575 7_575 ?
O00H Tb01 O00H 78.8(7) . 7_575 ?
Tb01 Tb02 Tb02 59.606(17) . 7_575 ?
Tb03 Tb02 Tb01 60.29(3) 7_575 . ?
Tb03 Tb02 Tb02 90.294(18) 7_575 7_575 ?
F005 Tb02 Tb01 31.8(2) 7_575 . ?
F005 Tb02 Tb02 83.7(2) 7_575 7_575 ?
F005 Tb02 Tb03 33.3(2) 7_575 7_575 ?
F005 Tb02 F006 67.2(4) 7_575 . ?
F005 Tb02 F16 64.8(3) 7_575 7_575 ?
F005 Tb02 F008 101.2(4) 7_575 . ?
F005 Tb02 O00G 75.4(4) 7_575 . ?
F005 Tb02 O00L 138.9(5) 7_575 . ?
F006 Tb02 Tb01 36.0(3) . . ?
F006 Tb02 Tb02 32.4(3) . 7_575 ?
F006 Tb02 Tb03 89.7(3) . 7_575 ?
F006 Tb02 F008 65.6(4) . . ?
F16 Tb02 Tb01 84.1(2) 7_575 . ?
F16 Tb02 Tb02 82.8(2) 7_575 7_575 ?
F16 Tb02 Tb03 33.4(2) 7_575 7_575 ?
F16 Tb02 F006 99.9(4) 7_575 . ?
F16 Tb02 F008 66.0(4) 7_575 . ?
F16 Tb02 O00G 138.2(4) 7_575 . ?
F16 Tb02 O00L 77.4(4) 7_575 . ?
F008 Tb02 Tb01 87.5(3) . . ?
F008 Tb02 Tb02 33.2(2) . 7_575 ?
F008 Tb02 Tb03 89.7(3) . 7_575 ?
O00B Tb02 Tb01 118.7(3) . . ?
O00B Tb02 Tb02 88.9(3) . 7_575 ?
O00B Tb02 Tb03 178.9(3) . 7_575 ?
O00B Tb02 F005 145.8(4) . 7_575 ?
O00B Tb02 F006 89.2(5) . . ?
O00B Tb02 F16 147.1(4) . 7_575 ?
O00B Tb02 F008 90.0(5) . . ?
O00B Tb02 O00G 74.7(5) . . ?
O00B Tb02 O00J 112.0(5) . . ?
O00B Tb02 O00L 75.0(5) . . ?
O00G Tb02 Tb01 67.4(3) . . ?
O00G Tb02 Tb02 106.0(3) . 7_575 ?
O00G Tb02 Tb03 104.8(3) . 7_575 ?
O00G Tb02 F006 74.9(4) . . ?
O00G Tb02 F008 137.7(4) . . ?
O00G Tb02 O00L 133.5(4) . . ?
O00J Tb02 Tb01 106.7(4) . . ?
O00J Tb02 Tb02 159.0(4) . 7_575 ?
O00J Tb02 Tb03 68.7(4) . 7_575 ?
O00J Tb02 F005 78.3(4) . 7_575 ?
O00J Tb02 F006 141.2(4) . . ?
O00J Tb02 F16 79.9(5) . 7_575 ?
O00J Tb02 F008 141.6(5) . . ?
O00J Tb02 O00G 79.9(5) . . ?
O00J Tb02 O00L 79.8(5) . . ?
O00L Tb02 Tb01 159.1(3) . . ?
O00L Tb02 Tb02 107.8(4) . 7_575 ?
O00L Tb02 Tb03 106.0(4) . 7_575 ?
O00L Tb02 F006 138.5(5) . . ?
O00L Tb02 F008 76.2(4) . . ?
Tb01 Tb03 Tb04 90.96(3) . . ?
Tb02 Tb03 Tb01 60.49(3) 7_575 . ?
Tb02 Tb03 Tb04 61.35(3) 7_575 . ?
F005 Tb03 Tb01 31.8(2) . . ?
F005 Tb03 Tb02 33.5(2) . 7_575 ?
F005 Tb03 Tb04 86.1(2) . . ?
F005 Tb03 F009 67.6(4) . . ?
F005 Tb03 F00A 101.6(4) . . ?
F005 Tb03 O00E 75.8(4) . . ?
F005 Tb03 O00N 137.5(4) . . ?
F005 Tb03 O4 157.6(5) . . ?
F16 Tb03 Tb01 84.6(2) . . ?
F16 Tb03 Tb02 33.9(2) . 7_575 ?
F16 Tb03 Tb04 31.3(2) . . ?
F16 Tb03 F005 65.5(3) . . ?
F16 Tb03 F009 100.6(4) . . ?
F16 Tb03 F00A 66.7(4) . . ?
F16 Tb03 O00E 139.7(4) . . ?
F16 Tb03 O00N 76.6(4) . . ?
F16 Tb03 O4 133.5(5) . . ?
F009 Tb03 Tb01 36.3(3) . . ?
F009 Tb03 Tb02 90.3(3) . 7_575 ?
F009 Tb03 Tb04 88.1(3) . . ?
F009 Tb03 F00A 64.9(4) . . ?
F009 Tb03 O4 94.2(5) . . ?
F00A Tb03 Tb01 87.4(3) . . ?
F00A Tb03 Tb02 90.5(3) . 7_575 ?
F00A Tb03 Tb04 36.3(3) . . ?
F00A Tb03 O4 80.8(5) . . ?
O00C Tb03 Tb01 104.9(4) 7_575 . ?
O00C Tb03 Tb02 68.1(4) 7_575 7_575 ?
O00C Tb03 Tb04 108.6(3) 7_575 . ?
O00C Tb03 F005 76.7(4) 7_575 . ?
O00C Tb03 F16 80.6(4) 7_575 . ?
O00C Tb03 F009 139.5(5) 7_575 . ?
O00C Tb03 F00A 144.0(4) 7_575 . ?
O00C Tb03 O00E 80.0(5) 7_575 . ?
O00C Tb03 O00N 78.9(5) 7_575 . ?
O00C Tb03 O4 114.3(6) 7_575 . ?
O00E Tb03 Tb01 66.9(3) . . ?
O00E Tb03 Tb02 105.8(4) . 7_575 ?
O00E Tb03 Tb04 157.8(3) . . ?
O00E Tb03 F009 73.4(4) . . ?
O00E Tb03 F00A 135.2(4) . . ?
O00E Tb03 O4 86.8(6) . . ?
O00N Tb03 Tb01 160.1(3) . . ?
O00N Tb03 Tb02 104.7(4) . 7_575 ?
O00N Tb03 Tb04 69.5(3) . . ?
O00N Tb03 F009 141.3(5) . . ?
O00N Tb03 F00A 79.2(5) . . ?
O00N Tb03 O00E 132.7(5) . . ?
O00N Tb03 O4 64.8(6) . . ?
O4 Tb03 Tb01 127.6(4) . . ?
O4 Tb03 Tb02 167.4(4) . 7_575 ?
O4 Tb03 Tb04 107.0(4) . . ?
Tb03 Tb04 Tb03 60.49(3) . 7_575 ?
F16 Tb04 Tb03 30.9(2) . . ?
F16 Tb04 Tb03 82.6(2) 7_575 . ?
F16 Tb04 Tb03 82.6(2) . 7_575 ?
F16 Tb04 Tb03 30.9(2) 7_575 7_575 ?
F16 Tb04 F16 92.6(4) . 7_575 ?
F16 Tb04 F008 64.0(3) 7_575 . ?
F16 Tb04 F008 64.0(3) . . ?
F16 Tb04 F00A 64.3(3) . . ?
F16 Tb04 F00A 64.3(3) 7_575 . ?
F16 Tb04 O00M 134.7(4) 7_575 7_575 ?
F16 Tb04 O00M 134.7(4) . . ?
F16 Tb04 O00M 76.8(4) . 7_575 ?
F16 Tb04 O00M 76.8(4) 7_575 . ?
F16 Tb04 O00P 133.7(2) . . ?
F16 Tb04 O00P 133.7(2) 7_575 . ?
F008 Tb04 Tb03 85.4(2) . . ?
F008 Tb04 Tb03 85.4(2) . 7_575 ?
F00A Tb04 Tb03 34.30(15) . 7_575 ?
F00A Tb04 Tb03 34.30(15) . . ?
F00A Tb04 F008 101.7(4) . . ?
O00K Tb04 Tb03 104.4(4) . 7_575 ?
O00K Tb04 Tb03 65.9(3) . . ?
O00K Tb04 Tb03 65.9(3) 7_575 7_575 ?
O00K Tb04 Tb03 104.4(4) 7_575 . ?
O00K Tb04 F16 76.5(4) 7_575 7_575 ?
O00K Tb04 F16 135.3(5) . 7_575 ?
O00K Tb04 F16 135.3(5) 7_575 . ?
O00K Tb04 F16 76.5(4) . . ?
O00K Tb04 F008 137.8(4) . . ?
O00K Tb04 F008 137.8(4) 7_575 . ?
O00K Tb04 F00A 72.0(4) . . ?
O00K Tb04 F00A 72.0(4) 7_575 . ?
O00K Tb04 O00K 81.5(9) . 7_575 ?
O00K Tb04 O00M 139.7(4) . . ?
O00K Tb04 O00M 85.5(6) 7_575 . ?
O00K Tb04 O00M 85.5(6) . 7_575 ?
O00K Tb04 O00M 139.7(4) 7_575 7_575 ?
O00K Tb04 O00P 68.7(5) 7_575 . ?
O00K Tb04 O00P 68.7(5) . . ?
O00M Tb04 Tb03 154.4(3) 7_575 7_575 ?
O00M Tb04 Tb03 104.6(3) . 7_575 ?
O00M Tb04 Tb03 104.6(3) 7_575 . ?
O00M Tb04 Tb03 154.4(3) . . ?
O00M Tb04 F008 72.0(4) 7_575 . ?
O00M Tb04 F008 72.0(4) . . ?
O00M Tb04 F00A 138.4(3) 7_575 . ?
O00M Tb04 F00A 138.4(3) . . ?
O00M Tb04 O00M 80.2(6) . 7_575 ?
O00M Tb04 O00P 71.0(5) 7_575 . ?
O00M Tb04 O00P 71.0(5) . . ?
O00P Tb04 Tb03 134.5(4) . 7_575 ?
O00P Tb04 Tb03 134.5(4) . . ?
O00P Tb04 F008 131.0(6) . . ?
O00P Tb04 F00A 127.3(6) . . ?
Tb01 F005 Tb02 116.1(4) . 7_575 ?
Tb01 F005 Tb03 116.2(4) . . ?
Tb03 F005 Tb02 113.2(4) . 7_575 ?
Tb02 F006 Tb01 109.6(3) . . ?
Tb02 F006 Tb01 109.6(3) 7_575 . ?
Tb02 F006 Tb02 115.2(5) 7_575 . ?
Tb03 F16 Tb02 112.7(4) . 7_575 ?
Tb03 F16 Tb04 117.8(4) . . ?
Tb04 F16 Tb02 117.9(4) . 7_575 ?
Tb02 F008 Tb02 113.7(5) 7_575 . ?
Tb02 F008 Tb04 110.5(4) . . ?
Tb02 F008 Tb04 110.5(4) 7_575 . ?
Tb03 F009 Tb01 108.6(4) 7_575 . ?
Tb03 F009 Tb01 108.6(4) . . ?
Tb03 F009 Tb03 115.1(5) 7_575 . ?
Tb03 F00A Tb03 115.0(5) 7_575 . ?
Tb03 F00A Tb04 109.4(3) 7_575 . ?
Tb03 F00A Tb04 109.4(3) . . ?
C23 O00B Tb02 146(3) . . ?
C35 O00B Tb02 150(3) . . ?
C00V O00C Tb03 139.5(13) . 7_575 ?
C00S O00E Tb03 138.7(13) . . ?
C00S O00F Tb01 132.5(12) . . ?
C00Z O00G Tb02 140.3(15) . . ?
C00Z O00H Tb01 137.1(14) . . ?
C00V O00J Tb02 137.7(14) . . ?
C012 O00K Tb04 139.6(14) . . ?
C00T O00L Tb02 137.0(12) . . ?
C00T O00M Tb04 139.8(12) . . ?
C012 O00N Tb03 136.0(15) . . ?
C016 O00P Tb04 123(2) . . ?
C016 N00Q C019 123(3) . . ?
C016 N00Q C01F 117(3) . . ?
C019 N00Q C01F 120(3) . . ?
O00E C00S C00X 118.2(19) . . ?
O00F C00S O00E 125.8(17) . . ?
O00F C00S C00X 116.0(19) . . ?
O00L C00T C014 118.5(18) . . ?
O00M C00T O00L 123.4(17) . . ?
O00M C00T C014 117.9(18) . . ?
O00C C00V O00J 125.7(18) . . ?
O00C C00V C013 121(2) . . ?
O00J C00V C013 114(2) . . ?
C00S C00X C01G 104(2) . . ?
C01H C00X C00S 110.4(19) . . ?
C01H C00X C01G 111(2) . . ?
C01H C00X C020 110(2) . . ?
C020 C00X C00S 114(2) . . ?
C020 C00X C01G 106(2) . . ?
O00G C00Z O00H 125(2) . . ?
O00G C00Z C010 119(2) . . ?
O00H C00Z C010 116(2) . . ?
C00Z C010 C023 103(3) . . ?
C01L C010 C00Z 116(2) . . ?
C01L C010 C01V 118(3) . . ?
C01L C010 C023 103(3) . . ?
C01V C010 C00Z 113(3) . . ?
C01V C010 C023 100(3) . . ?
O00K C012 C018 119(2) . . ?
O00N C012 O00K 124(2) . . ?
O00N C012 C018 117(2) . . ?
C01Q C013 C00V 112(2) . . ?
C01Q C013 C01W 117(3) . . ?
C01Q C013 C27 101(3) . . ?
C01W C013 C00V 112(2) . . ?
C01W C013 C27 107(3) . . ?
C27 C013 C00V 107(2) . . ?
C00T C014 C01T 105(2) . . ?
C01B C014 C00T 114.2(19) . . ?
C01B C014 C01T 107(3) . . ?
C01X C014 C00T 111(3) . . ?
C01X C014 C01B 114(3) . . ?
C01X C014 C01T 104(3) . . ?
O00P C016 N00Q 121(3) . . ?
C01J C018 C012 112(3) . . ?
C01N C018 C012 107(3) . . ?
C01N C018 C01J 109(3) . . ?
C9 C018 C012 113(3) . . ?
C9 C018 C01J 115(3) . . ?
C9 C018 C01N 100(3) . . ?
C01Z C01C C01I 112(3) . . ?
C021 C01C C01I 108(3) . . ?
C021 C01C C01Z 112(3) . . ?
C3 C01C C01I 109(3) . . ?
C3 C01C C01Z 109(3) . . ?
C3 C01C C021 105(3) . . ?
C017 C01E C23 110(3) . . ?
C017 C01E C35 111(3) . . ?
C024 C01E C017 111(3) . . ?
C024 C01E C23 86(3) . . ?
C024 C01E C35 121(4) . . ?
C17 C01E C017 114(3) . . ?
C17 C01E C024 107(3) . . ?
C17 C01E C23 125(4) . . ?
C17 C01E C35 91(3) . . ?
O00B C23 C01E 109(5) . . ?
O12 C23 O00B 128(6) . . ?
O12 C23 C01E 124(5) . . ?
O00B C35 C01E 111(4) . . ?
O13 C35 O00B 125(6) . . ?
O13 C35 C01E 124(5) . . ?
O5 C3 C01C 119(2) . . ?
O4 C3 C01C 141(3) . . ?
O4 C3 O5 100(2) . . ?
C3 O4 Tb03 140(2) . . ?

loop_
_geom_bond_atom_site_label_1
_geom_bond_atom_site_label_2
_geom_bond_distance
_geom_bond_site_symmetry_2
_geom_bond_publ_flag
Tb01 Tb02 3.9437(14) 7_575 ?
Tb01 Tb02 3.9436(14) . ?
Tb01 Tb03 3.9358(15) 7_575 ?
Tb01 Tb03 3.9358(15) . ?
Tb01 F005 2.311(9) 7_575 ?
Tb01 F005 2.311(9) . ?
Tb01 F006 2.462(12) . ?
Tb01 F009 2.459(14) . ?
Tb01 O00F 2.372(12) . ?
Tb01 O00F 2.372(12) 7_575 ?
Tb01 O00H 2.329(13) 7_575 ?
Tb01 O00H 2.329(13) . ?
Tb02 Tb02 3.9905(19) 7_575 ?
Tb02 Tb03 3.8930(16) 7_575 ?
Tb02 F005 2.337(9) 7_575 ?
Tb02 F006 2.363(7) . ?
Tb02 F16 2.354(10) 7_575 ?
Tb02 F008 2.384(6) . ?
Tb02 O00B 2.271(17) . ?
Tb02 O00G 2.354(12) . ?
Tb02 O00J 2.320(13) . ?
Tb02 O00L 2.358(12) . ?
Tb03 Tb02 3.8930(16) 7_575 ?
Tb03 Tb04 4.0008(15) . ?
Tb03 F005 2.325(10) . ?
Tb03 F16 2.324(10) . ?
Tb03 F009 2.388(7) . ?
Tb03 F00A 2.390(7) . ?
Tb03 O00C 2.320(14) 7_575 ?
Tb03 O00E 2.360(12) . ?
Tb03 O00N 2.346(13) . ?
Tb03 O4 2.393(18) . ?
Tb04 Tb03 4.0008(15) 7_575 ?
Tb04 F16 2.349(9) . ?
Tb04 F16 2.349(9) 7_575 ?
Tb04 F008 2.519(14) . ?
Tb04 F00A 2.513(12) . ?
Tb04 O00K 2.348(15) . ?
Tb04 O00K 2.348(14) 7_575 ?
Tb04 O00M 2.362(13) 7_575 ?
Tb04 O00M 2.361(13) . ?
Tb04 O00P 2.503(19) . ?
F005 Tb02 2.337(9) 7_575 ?
F006 Tb02 2.363(7) 7_575 ?
F16 Tb02 2.354(10) 7_575 ?
F008 Tb02 2.384(6) 7_575 ?
F009 Tb03 2.388(7) 7_575 ?
F00A Tb03 2.390(7) 7_575 ?
O00B C23 1.28(6) . ?
O00B C35 1.35(6) . ?
O00C Tb03 2.320(14) 7_575 ?
O00C C00V 1.22(3) . ?
O00E C00S 1.27(2) . ?
O00F C00S 1.24(2) . ?
O00G C00Z 1.26(3) . ?
O00H C00Z 1.26(3) . ?
O00J C00V 1.24(3) . ?
O00K C012 1.27(3) . ?
O00L C00T 1.26(2) . ?
O00M C00T 1.26(2) . ?
O00N C012 1.25(3) . ?
O00P C016 1.29(4) . ?
N00Q C016 1.31(4) . ?
N00Q C019 1.42(5) . ?
N00Q C01F 1.48(4) . ?
C00S C00X 1.55(3) . ?
C00T C014 1.52(3) . ?
C00V C013 1.59(3) . ?
C00X C01G 1.58(4) . ?
C00X C01H 1.48(4) . ?
C00X C020 1.51(3) . ?
C00Z C010 1.54(3) . ?
C010 C01L 1.44(4) . ?
C010 C01V 1.46(4) . ?
C010 C023 1.59(5) . ?
C012 C018 1.55(3) . ?
C013 C01Q 1.40(4) . ?
C013 C01W 1.44(4) . ?
C013 C27 1.54(4) . ?
C014 C01B 1.49(4) . ?
C014 C01T 1.56(5) . ?
C014 C01X 1.45(5) . ?
C017 C01E 1.50(4) . ?
C018 C01J 1.51(4) . ?
C018 C01N 1.48(5) . ?
C018 C9 1.44(5) . ?
C01C C01I 1.60(4) . ?
C01C C01Z 1.54(4) . ?
C01C C021 1.53(5) . ?
C01C C3 1.49(3) . ?
C01E C024 1.49(4) . ?
C01E C17 1.44(4) . ?
C01E C23 1.68(7) . ?
C01E C35 1.58(7) . ?
O5 C3 1.33(3) . ?
O13 C35 1.10(7) . ?
O12 C23 1.22(7) . ?
C3 O4 1.14(3) . ?

loop_
_platon_squeeze_void_nr
_platon_squeeze_void_average_x
_platon_squeeze_void_average_y
_platon_squeeze_void_average_z
_platon_squeeze_void_volume
_platon_squeeze_void_count_electrons
_platon_squeeze_void_content
1 0.000 0.213 0.422 2386 624 ' '
2 0.500 0.235 0.001 2386 624 ' '
